data_4348311
loop_
_publ_author_name
'Li, Peng'
'Regati, Sridhar'
'Huang, Huicai'
'Arman, Hadi D.'
'Zhao, John C.-G.'
'Chen, Banglin'

_publ_section_title
;
 A metal--organic framework as a highly efficient and reusable catalyst
 for the solvent-free 1,3-dipolar cycloaddition of organic azides to
 alkynes
;
_journal_issue 1
_journal_name_full 'Inorganic Chemistry Frontiers'
_journal_page_first 42
_journal_paper_doi 10.1039/C4QI00148F
_journal_volume 2
_journal_year 2015
_chemical_formula_moiety 'C23 H14 Cu N6 O3 S, H2 O'
_chemical_formula_sum 'C23 H16 Cu N6 O4 S'
_chemical_formula_weight 536.04
_space_group_IT_number 2
_space_group_name_Hall '-P 1'
_space_group_name_H-M_alt 'P -1'
_symmetry_cell_setting triclinic
_symmetry_space_group_name_Hall '-P 1'
_symmetry_space_group_name_H-M 'P -1'
_atom_sites_solution_hydrogens geom
_atom_sites_solution_primary direct
_atom_sites_solution_secondary difmap
_audit_creation_method SHELXL-97
_cell_angle_alpha 68.732(11)
_cell_angle_beta 70.997(18)
_cell_angle_gamma 85.639(18)
_cell_formula_units_Z 2
_cell_length_a 8.886(2)
_cell_length_b 10.307(3)
_cell_length_c 12.913(3)
_cell_measurement_reflns_used 5129
_cell_measurement_temperature 98(2)
_cell_measurement_theta_max 40.2
_cell_measurement_theta_min 2.1
_cell_volume 1040.9(5)
_computing_cell_refinement
;
CrystalClear-SM Expert 2.0 r3 (Rigaku, 2009)
;
_computing_data_collection
;
CrystalClear-SM Expert 2.0 r3 (Rigaku, 2009)
;
_computing_data_reduction
;
CrystalClear-SM Expert 2.0 r3 (Rigaku, 2009)
;
_computing_publication_material 'publCIF (Westrip, 2010)'
_computing_structure_refinement 'SHELXL-97 (Sheldrick, 1997)'
_computing_structure_solution 'SHELXS-97 (Sheldrick, 1990)'
_diffrn_ambient_temperature 98(2)
_diffrn_detector_area_resol_mean 28.5714
_diffrn_measured_fraction_theta_full 0.989
_diffrn_measured_fraction_theta_max 0.989
_diffrn_measurement_device_type
;
Saturn724 (2x2 bin mode)
;
_diffrn_measurement_method \w
_diffrn_radiation_monochromator graphite
_diffrn_radiation_source 'sealed tube'
_diffrn_radiation_type MoK\a
_diffrn_radiation_wavelength 0.71073
_diffrn_reflns_av_R_equivalents 0.0206
_diffrn_reflns_av_sigmaI/netI 0.0320
_diffrn_reflns_limit_h_max 8
_diffrn_reflns_limit_h_min -11
_diffrn_reflns_limit_k_max 13
_diffrn_reflns_limit_k_min -13
_diffrn_reflns_limit_l_max 16
_diffrn_reflns_limit_l_min -16
_diffrn_reflns_number 7526
_diffrn_reflns_reduction_process 'Lp corrections applied'
_diffrn_reflns_theta_full 27.50
_diffrn_reflns_theta_max 27.50
_diffrn_reflns_theta_min 2.12
_diffrn_standards_decay_% <1
_diffrn_standards_interval_count 0
_diffrn_standards_number 0
_exptl_absorpt_coefficient_mu 1.198
_exptl_absorpt_correction_T_max 1.000
_exptl_absorpt_correction_T_min 0.870
_exptl_absorpt_correction_type multi-scan
_exptl_absorpt_process_details 'ABSCOR (Higashi, 1995)'
_exptl_crystal_colour red
_exptl_crystal_density_diffrn 1.710
_exptl_crystal_density_method 'not measured'
_exptl_crystal_description chip
_exptl_crystal_F_000 546
_exptl_crystal_size_max 0.24
_exptl_crystal_size_mid 0.20
_exptl_crystal_size_min 0.10
_refine_diff_density_max 0.956
_refine_diff_density_min -0.493
_refine_diff_density_rms 0.078
_refine_ls_extinction_method none
_refine_ls_goodness_of_fit_ref 0.996
_refine_ls_hydrogen_treatment mixed
_refine_ls_matrix_type full
_refine_ls_number_parameters 364
_refine_ls_number_reflns 4727
_refine_ls_number_restraints 0
_refine_ls_restrained_S_all 0.996
_refine_ls_R_factor_all 0.0375
_refine_ls_R_factor_gt 0.0361
_refine_ls_shift/su_max 0.000
_refine_ls_shift/su_mean 0.000
_refine_ls_structure_factor_coef Fsqd
_refine_ls_weighting_details 'calc w=1/[\s^2^(Fo^2^)+(0.0486P)^2^+1.3645P] where P=(Fo^2^+2Fc^2^)/3'
_refine_ls_weighting_scheme calc
_refine_ls_wR_factor_gt 0.0928
_refine_ls_wR_factor_ref 0.0947
_reflns_number_gt 4545
_reflns_number_total 4727
_reflns_threshold_expression >2sigma(I)
_cod_data_source_file c4qi00148f2.cif
_cod_data_source_block cd0821a
_cod_original_sg_symbol_H-M P-1
_cod_database_code 4348311

loop_
_symmetry_equiv_pos_as_xyz
'x, y, z'
'-x, -y, -z'

loop_
_atom_site_label
_atom_site_type_symbol
_atom_site_fract_x
_atom_site_fract_y
_atom_site_fract_z
_atom_site_U_iso_or_equiv
_atom_site_adp_type
_atom_site_occupancy
_atom_site_symmetry_multiplicity
_atom_site_calc_flag
Cu1 Cu -0.22941(3) 0.27649(3) 0.21955(2) 0.01437(9) Uani 1 1 d
S1 S -0.01753(6) 0.47135(6) 0.30008(4) 0.01482(12) Uani 1 1 d
O1 O -0.04588(18) 0.44286(18) 0.20450(14) 0.0197(3) Uani 1 1 d
O2 O 0.06978(19) 0.36349(19) 0.36255(14) 0.0236(4) Uani 1 1 d
O3 O 0.05084(19) 0.61188(18) 0.26083(15) 0.0217(3) Uani 1 1 d
N1 N 0.5617(2) -0.12825(18) -0.17816(15) 0.0136(3) Uani 1 1 d
N2 N 0.3760(2) 0.05152(18) -0.17822(16) 0.0138(3) Uani 1 1 d
N3 N 0.3702(2) -0.12934(18) 0.00192(15) 0.0129(3) Uani 1 1 d
N4 N -0.0747(2) 0.17275(18) 0.12578(15) 0.0132(3) Uani 1 1 d
N5 N -0.3124(2) 0.17896(18) 0.39409(15) 0.0138(3) Uani 1 1 d
N6 N -0.3370(2) 0.43479(18) 0.12813(15) 0.0130(3) Uani 1 1 d
C1 C -0.2105(2) 0.4697(2) 0.40186(18) 0.0141(4) Uani 1 1 d
C2 C -0.3306(2) 0.5345(2) 0.35969(18) 0.0143(4) Uani 1 1 d
C3 C -0.4855(2) 0.5344(2) 0.43834(17) 0.0125(4) Uani 1 1 d
C5 C -0.6131(3) 0.5988(2) 0.39847(19) 0.0160(4) Uani 1 1 d
C4 C -0.2380(3) 0.4033(2) 0.5240(2) 0.0166(4) Uani 1 1 d
C6 C 0.4976(2) -0.0117(2) -0.23176(18) 0.0130(4) Uani 1 1 d
C7 C 0.4910(2) -0.1834(2) -0.06150(18) 0.0121(4) Uani 1 1 d
C8 C 0.3181(2) -0.0116(2) -0.06144(18) 0.0120(4) Uani 1 1 d
C11 C -0.0155(2) 0.2238(2) 0.00715(18) 0.0136(4) Uani 1 1 d
C10 C 0.1115(2) 0.1675(2) -0.05652(18) 0.0129(4) Uani 1 1 d
C9 C 0.1832(2) 0.0529(2) 0.00346(18) 0.0119(4) Uani 1 1 d
C13 C 0.1203(2) -0.0031(2) 0.12585(18) 0.0139(4) Uani 1 1 d
C12 C -0.0074(3) 0.0589(2) 0.18319(19) 0.0154(4) Uani 1 1 d
C14 C 0.5643(2) 0.0529(2) -0.36096(18) 0.0132(4) Uani 1 1 d
C16 C 0.7231(3) 0.0399(2) -0.42086(19) 0.0161(4) Uani 1 1 d
C15 C 0.4678(2) 0.1304(2) -0.42580(18) 0.0135(4) Uani 1 1 d
C17 C -0.4670(3) 0.1882(2) 0.45351(19) 0.0141(4) Uani 1 1 d
C18 C -0.2198(3) 0.1067(2) 0.45827(19) 0.0165(4) Uani 1 1 d
C22 C -0.4896(2) 0.4688(2) 0.16693(18) 0.0140(4) Uani 1 1 d
C23 C -0.5492(2) 0.5928(2) 0.10936(18) 0.0140(4) Uani 1 1 d
C19 C 0.5503(2) -0.3163(2) 0.00357(18) 0.0124(4) Uani 1 1 d
C20 C 0.7056(2) -0.3536(2) -0.04085(18) 0.0129(4) Uani 1 1 d
C21 C -0.2427(2) 0.5246(2) 0.02513(18) 0.0129(4) Uani 1 1 d
O4 O 0.0928(2) 0.21427(19) 0.59247(17) 0.0262(4) Uani 1 1 d
H17A H -0.524(4) 0.238(3) 0.406(3) 0.031 Uiso 1 1 d
H2A H -0.306(4) 0.580(3) 0.272(3) 0.031 Uiso 1 1 d
H15A H 0.359(4) 0.145(3) -0.390(3) 0.031 Uiso 1 1 d
H4A H -0.153(4) 0.356(3) 0.550(3) 0.031 Uiso 1 1 d
H22A H -0.560(4) 0.407(3) 0.234(3) 0.031 Uiso 1 1 d
H20A H 0.777(4) -0.291(3) -0.114(3) 0.031 Uiso 1 1 d
H23A H -0.653(4) 0.611(3) 0.139(3) 0.031 Uiso 1 1 d
H5A H -0.596(4) 0.642(3) 0.317(3) 0.031 Uiso 1 1 d
H11A H -0.063(4) 0.303(3) -0.035(3) 0.031 Uiso 1 1 d
H18A H -0.104(4) 0.098(3) 0.416(3) 0.031 Uiso 1 1 d
H16A H 0.790(4) -0.009(3) -0.380(3) 0.031 Uiso 1 1 d
H13A H 0.161(4) -0.084(3) 0.170(3) 0.031 Uiso 1 1 d
H21A H -0.132(4) 0.499(3) -0.003(3) 0.031 Uiso 1 1 d
H4B H 0.086(4) 0.258(4) 0.530(3) 0.039 Uiso 1 1 d
H10A H 0.145(4) 0.203(3) -0.135(3) 0.031 Uiso 1 1 d
H4C H 0.067(4) 0.270(4) 0.627(3) 0.039 Uiso 1 1 d

loop_
_atom_site_aniso_label
_atom_site_aniso_U_11
_atom_site_aniso_U_22
_atom_site_aniso_U_33
_atom_site_aniso_U_23
_atom_site_aniso_U_13
_atom_site_aniso_U_12
Cu1 0.01565(14) 0.01417(14) 0.00894(14) -0.00200(10) -0.00185(10) 0.00545(10)
S1 0.0110(2) 0.0199(3) 0.0108(2) -0.0043(2) -0.00159(19) 0.00227(18)
O1 0.0159(7) 0.0289(9) 0.0138(7) -0.0099(7) -0.0015(6) 0.0006(6)
O2 0.0175(8) 0.0310(9) 0.0148(8) -0.0032(7) -0.0031(6) 0.0098(7)
O3 0.0167(8) 0.0247(8) 0.0190(8) -0.0060(7) -0.0011(6) -0.0029(6)
N1 0.0143(8) 0.0134(8) 0.0102(8) -0.0028(7) -0.0026(7) 0.0033(6)
N2 0.0141(8) 0.0135(8) 0.0110(8) -0.0034(7) -0.0023(7) 0.0036(6)
N3 0.0122(8) 0.0141(8) 0.0113(8) -0.0044(7) -0.0032(7) 0.0041(6)
N4 0.0120(8) 0.0139(8) 0.0113(8) -0.0038(7) -0.0022(7) 0.0031(6)
N5 0.0171(8) 0.0113(8) 0.0099(8) -0.0026(6) -0.0020(7) 0.0019(6)
N6 0.0130(8) 0.0143(8) 0.0110(8) -0.0046(7) -0.0036(7) 0.0035(6)
C1 0.0115(9) 0.0171(10) 0.0121(10) -0.0061(8) -0.0006(8) 0.0001(7)
C2 0.0147(10) 0.0150(9) 0.0115(10) -0.0045(8) -0.0024(8) 0.0007(7)
C3 0.0123(9) 0.0129(9) 0.0116(10) -0.0054(8) -0.0022(8) 0.0019(7)
C5 0.0175(10) 0.0184(10) 0.0111(10) -0.0046(8) -0.0046(8) 0.0034(8)
C4 0.0142(10) 0.0205(10) 0.0154(10) -0.0069(8) -0.0054(8) 0.0037(8)
C6 0.0125(9) 0.0144(9) 0.0112(10) -0.0046(8) -0.0032(8) 0.0026(7)
C7 0.0115(9) 0.0117(9) 0.0118(9) -0.0033(8) -0.0029(8) 0.0010(7)
C8 0.0108(9) 0.0137(9) 0.0097(9) -0.0030(8) -0.0026(7) 0.0006(7)
C11 0.0146(9) 0.0128(9) 0.0113(9) -0.0028(8) -0.0037(8) 0.0023(7)
C10 0.0141(9) 0.0126(9) 0.0097(9) -0.0022(8) -0.0030(8) 0.0013(7)
C9 0.0119(9) 0.0121(9) 0.0107(9) -0.0040(8) -0.0027(7) 0.0018(7)
C13 0.0154(9) 0.0129(9) 0.0108(10) -0.0023(8) -0.0036(8) 0.0034(7)
C12 0.0173(10) 0.0150(10) 0.0124(10) -0.0044(8) -0.0039(8) 0.0029(8)
C14 0.0164(10) 0.0110(9) 0.0092(9) -0.0026(7) -0.0021(8) 0.0033(7)
C16 0.0163(10) 0.0161(10) 0.0134(10) -0.0025(8) -0.0057(8) 0.0058(8)
C15 0.0128(9) 0.0130(9) 0.0127(10) -0.0038(8) -0.0028(8) 0.0035(7)
C17 0.0160(10) 0.0135(9) 0.0114(9) -0.0031(8) -0.0048(8) 0.0041(7)
C18 0.0136(10) 0.0193(10) 0.0130(10) -0.0054(8) -0.0010(8) 0.0049(8)
C22 0.0144(10) 0.0153(10) 0.0104(9) -0.0037(8) -0.0033(8) 0.0032(7)
C23 0.0130(9) 0.0158(10) 0.0117(10) -0.0050(8) -0.0026(8) 0.0034(7)
C19 0.0139(9) 0.0124(9) 0.0118(9) -0.0050(8) -0.0052(8) 0.0032(7)
C20 0.0121(9) 0.0139(9) 0.0112(9) -0.0041(8) -0.0025(8) 0.0017(7)
C21 0.0115(9) 0.0146(9) 0.0111(9) -0.0045(8) -0.0022(8) 0.0022(7)
O4 0.0297(9) 0.0233(9) 0.0226(9) -0.0036(7) -0.0111(8) 0.0073(7)

loop_
_atom_type_symbol
_atom_type_description
_atom_type_scat_dispersion_real
_atom_type_scat_dispersion_imag
_atom_type_scat_source
C C 0.0033 0.0016 'International Tables Vol C Tables 4.2.6.8 and 6.1.1.4'
H H 0.0000 0.0000 'International Tables Vol C Tables 4.2.6.8 and 6.1.1.4'
Cu Cu 0.3201 1.2651 'International Tables Vol C Tables 4.2.6.8 and 6.1.1.4'
N N 0.0061 0.0033 'International Tables Vol C Tables 4.2.6.8 and 6.1.1.4'
O O 0.0106 0.0060 'International Tables Vol C Tables 4.2.6.8 and 6.1.1.4'
S S 0.1246 0.1234 'International Tables Vol C Tables 4.2.6.8 and 6.1.1.4'

loop_
_geom_angle_atom_site_label_1
_geom_angle_atom_site_label_2
_geom_angle_atom_site_label_3
_geom_angle
_geom_angle_site_symmetry_1
_geom_angle_site_symmetry_3
N5 Cu1 N6 124.11(7) . .
N5 Cu1 N4 116.93(7) . .
N6 Cu1 N4 115.91(7) . .
N5 Cu1 O1 100.53(7) . .
N6 Cu1 O1 88.44(7) . .
N4 Cu1 O1 98.55(7) . .
O2 S1 O3 113.75(11) . .
O2 S1 O1 112.82(10) . .
O3 S1 O1 111.73(10) . .
O2 S1 C1 107.04(10) . .
O3 S1 C1 105.26(10) . .
O1 S1 C1 105.46(10) . .
S1 O1 Cu1 127.82(9) . .
C6 N1 C7 114.24(17) . .
C8 N2 C6 114.61(18) . .
C8 N3 C7 114.35(18) . .
C11 N4 C12 117.25(17) . .
C11 N4 Cu1 122.97(14) . .
C12 N4 Cu1 118.93(14) . .
C18 N5 C17 116.87(18) . .
C18 N5 Cu1 123.22(15) . .
C17 N5 Cu1 119.87(14) . .
C22 N6 C21 116.98(18) . .
C22 N6 Cu1 125.81(15) . .
C21 N6 Cu1 116.67(14) . .
C2 C1 C4 120.91(19) . .
C2 C1 S1 118.92(16) . .
C4 C1 S1 120.17(16) . .
C1 C2 C3 120.24(19) . .
C1 C2 H2A 118.3(18) . .
C3 C2 H2A 121.4(18) . .
C5 C3 C2 122.06(19) . .
C5 C3 C3 118.8(2) . 2_466
C2 C3 C3 119.1(2) . 2_466
C4 C5 C3 121.1(2) 2_466 .
C4 C5 H5A 119.2(19) 2_466 .
C3 C5 H5A 119.7(19) . .
C5 C4 C1 119.8(2) 2_466 .
C5 C4 H4A 121.7(19) 2_466 .
C1 C4 H4A 118.3(19) . .
N1 C6 N2 125.52(19) . .
N1 C6 C14 117.82(17) . .
N2 C6 C14 116.66(18) . .
N3 C7 N1 125.74(19) . .
N3 C7 C19 116.77(18) . .
N1 C7 C19 117.49(17) . .
N2 C8 N3 125.49(18) . .
N2 C8 C9 117.45(18) . .
N3 C8 C9 117.05(18) . .
N4 C11 C10 123.27(19) . .
N4 C11 H11A 118.4(19) . .
C10 C11 H11A 118.3(19) . .
C11 C10 C9 119.09(19) . .
C11 C10 H10A 121(2) . .
C9 C10 H10A 120(2) . .
C10 C9 C13 118.16(18) . .
C10 C9 C8 120.78(18) . .
C13 C9 C8 121.01(18) . .
C12 C13 C9 119.30(19) . .
C12 C13 H13A 119.3(19) . .
C9 C13 H13A 121.4(19) . .
N4 C12 C13 122.90(19) . .
C16 C14 C15 118.42(19) . .
C16 C14 C6 121.59(19) . .
C15 C14 C6 119.99(18) . .
C18 C16 C14 119.0(2) 1_654 .
C18 C16 H16A 121(2) 1_654 .
C14 C16 H16A 120(2) . .
C17 C15 C14 118.63(19) 1_654 .
C17 C15 H15A 118.7(19) 1_654 .
C14 C15 H15A 122.7(19) . .
N5 C17 C15 123.7(2) . 1_456
N5 C17 H17A 113(2) . .
C15 C17 H17A 123(2) 1_456 .
N5 C18 C16 123.25(19) . 1_456
N5 C18 H18A 118.5(18) . .
C16 C18 H18A 118.2(18) 1_456 .
N6 C22 C23 123.18(19) . .
N6 C22 H22A 119.6(19) . .
C23 C22 H22A 117(2) . .
C22 C23 C19 118.68(19) . 1_465
C22 C23 H23A 120(2) . .
C19 C23 H23A 122(2) 1_465 .
C23 C19 C20 118.73(19) 1_645 .
C23 C19 C7 120.46(18) 1_645 .
C20 C19 C7 120.80(18) . .
C21 C20 C19 118.65(19) 1_645 .
C21 C20 H20A 121.2(18) 1_645 .
C19 C20 H20A 120.0(18) . .
N6 C21 C20 123.59(19) . 1_465
N6 C21 H21A 116.6(19) . .
C20 C21 H21A 119.8(19) 1_465 .
H4B O4 H4C 103(3) . .

loop_
_geom_bond_atom_site_label_1
_geom_bond_atom_site_label_2
_geom_bond_distance
_geom_bond_site_symmetry_2
Cu1 N5 2.0051(19) .
Cu1 N6 2.0175(18) .
Cu1 N4 2.0327(18) .
Cu1 O1 2.3696(17) .
S1 O2 1.4542(17) .
S1 O3 1.4576(18) .
S1 O1 1.4662(16) .
S1 C1 1.786(2) .
N1 C6 1.340(3) .
N1 C7 1.343(3) .
N2 C8 1.340(3) .
N2 C6 1.343(3) .
N3 C8 1.341(3) .
N3 C7 1.342(3) .
N4 C11 1.354(3) .
N4 C12 1.355(3) .
N5 C18 1.350(3) .
N5 C17 1.354(3) .
N6 C22 1.351(3) .
N6 C21 1.352(3) .
C1 C2 1.374(3) .
C1 C4 1.417(3) .
C2 C3 1.419(3) .
C2 H2A 1.01(3) .
C3 C5 1.418(3) .
C3 C3 1.430(4) 2_466
C5 C4 1.371(3) 2_466
C5 H5A 0.95(3) .
C4 C5 1.371(3) 2_466
C4 H4A 0.96(3) .
C6 C14 1.479(3) .
C7 C19 1.485(3) .
C8 C9 1.487(3) .
C11 C10 1.388(3) .
C11 H11A 0.96(3) .
C10 C9 1.394(3) .
C10 H10A 0.90(3) .
C9 C13 1.398(3) .
C13 C12 1.389(3) .
C13 H13A 0.94(3) .
C14 C16 1.394(3) .
C14 C15 1.397(3) .
C16 C18 1.388(3) 1_654
C16 H16A 0.92(3) .
C15 C17 1.382(3) 1_654
C15 H15A 0.95(3) .
C17 C15 1.382(3) 1_456
C17 H17A 0.91(3) .
C18 C16 1.388(3) 1_456
C18 H18A 1.01(3) .
C22 C23 1.390(3) .
C22 H22A 0.92(3) .
C23 C19 1.392(3) 1_465
C23 H23A 0.91(3) .
C19 C23 1.392(3) 1_645
C19 C20 1.394(3) .
C20 C21 1.380(3) 1_645
C20 H20A 0.97(3) .
C21 C20 1.380(3) 1_465
C21 H21A 0.98(3) .
O4 H4B 0.79(4) .
O4 H4C 0.83(4) .
